data_2103835
loop_
_publ_author_name
'Bowes, Katharine F.'
'Ferguson, George'
'Lough, Alan J.'
'Glidewell, Christopher'

_publ_section_title
;
 Salts of maleic and fumaric acids with organic polyamines: comparison
 of isomeric acids as building blocks in supramolecular chemistry
;
_journal_issue 1
_journal_name_full 'Acta Crystallographica Section B'
_journal_page_first 100
_journal_page_last 117
_journal_paper_doi 10.1107/S0108768102020219
_journal_volume 59
_journal_year 2003
_chemical_formula_moiety 'C6 H14 N2, 2(C4 H3 O4)'
_chemical_formula_sum 'C14 H20 N2 O8'
_chemical_formula_weight 344.32
_chemical_name_systematic
;
1,4-Diazabicyclo[2.2.2]octane--fumaric acid (1/2)
;
_space_group_IT_number 15
_symmetry_cell_setting monoclinic
_symmetry_space_group_name_Hall '-C 2yc'
_symmetry_space_group_name_H-M 'C 1 2/c 1'
_atom_sites_solution_hydrogens geom
_atom_sites_solution_primary direct
_atom_sites_solution_secondary difmap
_cell_angle_alpha 90.00
_cell_angle_beta 115.070(2)
_cell_angle_gamma 90.00
_cell_formula_units_Z 4
_cell_length_a 20.1118(9)
_cell_length_b 6.4737(4)
_cell_length_c 12.5409(7)
_cell_measurement_reflns_used 3025
_cell_measurement_temperature 150.0(10)
_cell_measurement_theta_max 27.51
_cell_measurement_theta_min 3.33
_cell_volume 1478.97(14)
_computing_cell_refinement 'DENZO-SMN (Otwinowski & Minor, 1997)'
_computing_data_collection 'Kappa-CCD server software (Nonius, 1997)'
_computing_data_reduction 'DENZO-SMN (Otwinowski & Minor, 1997)'
_computing_molecular_graphics 'PLATON (Spek, 2002)'
_computing_publication_material 'SHELXL-97 (Sheldrick, 1997a) and PRPKAPPA (Ferguson, 1999)'
_computing_structure_refinement 'SHELXL-97 (Sheldrick, 1997a)'
_computing_structure_solution 'SHELXS-97 (Sheldrick, 1997b)'
_diffrn_ambient_temperature 150.0(10)
_diffrn_measured_fraction_theta_full 0.988
_diffrn_measured_fraction_theta_max 0.988
_diffrn_measurement_device_type Kappa-CCD
_diffrn_measurement_method '\f scans, and \w scans with \k offsets'
_diffrn_radiation_monochromator graphite
_diffrn_radiation_source 'fine-focus sealed X-ray tube'
_diffrn_radiation_type 'Mo K\a'
_diffrn_radiation_wavelength 0.71073
_diffrn_reflns_av_R_equivalents 0.10
_diffrn_reflns_av_sigmaI/netI 0.0807
_diffrn_reflns_limit_h_max 25
_diffrn_reflns_limit_h_min -26
_diffrn_reflns_limit_k_max 8
_diffrn_reflns_limit_k_min -6
_diffrn_reflns_limit_l_max 16
_diffrn_reflns_limit_l_min -16
_diffrn_reflns_number 5858
_diffrn_reflns_theta_full 27.51
_diffrn_reflns_theta_max 27.51
_diffrn_reflns_theta_min 3.33
_diffrn_standards_decay_% 0
_exptl_absorpt_coefficient_mu 0.128
_exptl_absorpt_correction_T_max 0.995
_exptl_absorpt_correction_T_min 0.956
_exptl_absorpt_correction_type multi-scan
_exptl_absorpt_process_details 'DENZO-SMN (Otwinowski & Minor, 1997)'
_exptl_crystal_colour colourless
_exptl_crystal_density_diffrn 1.546
_exptl_crystal_density_method 'not measured'
_exptl_crystal_description needle
_exptl_crystal_F_000 728
_exptl_crystal_size_max 0.30
_exptl_crystal_size_mid 0.10
_exptl_crystal_size_min 0.08
_refine_diff_density_max 0.304
_refine_diff_density_min -0.409
_refine_ls_extinction_coef 0.006(2)
_refine_ls_extinction_expression Fc^*^=kFc[1+0.001xFc^2^\l^3^/sin(2\q)]^-1/4^
_refine_ls_extinction_method SHELXL
_refine_ls_goodness_of_fit_ref 1.032
_refine_ls_hydrogen_treatment constr
_refine_ls_matrix_type full
_refine_ls_number_parameters 119
_refine_ls_number_reflns 1691
_refine_ls_number_restraints 0
_refine_ls_restrained_S_all 1.032
_refine_ls_R_factor_all 0.0833
_refine_ls_R_factor_gt 0.0553
_refine_ls_shift/su_max 0.000
_refine_ls_shift/su_mean 0.000
_refine_ls_structure_factor_coef Fsqd
_refine_ls_weighting_details 'w=1/[\s^2^(Fo^2^)+(0.0784P)^2^+0.3794P] where P=(Fo^2^+2Fc^2^)/3'
_refine_ls_weighting_scheme calc
_refine_ls_wR_factor_gt 0.1360
_refine_ls_wR_factor_ref 0.1556
_reflns_number_gt 1182
_reflns_number_total 1691
_reflns_threshold_expression >2\s(I)
_cod_data_source_file na0143.cif
_cod_data_source_block IV
_cod_depositor_comments
;
The following automatic conversions were performed:
'_exptl_absorpt_correction_type' value 'Multi-scan' changed to
'multi-scan' according to
'/home/saulius/struct/CIF-dictionaries/cif_core.dic' dictionary named
'cif_core.dic' version 2.4.1 from 2010-06-29.

Automatic conversion script
Id: cif_fix_enum 1527 2010-12-29 10:47:43Z saulius 

The following automatic conversions were performed:

'_exptl_absorpt_correction_type' value 'Multi-scan' changed to
'multi-scan' according to
/home/saulius/struct/CIF-dictionaries/cif_core.dic dictionary named
'cif_core.dic' version 2.4.1 from 2010-06-29.

Automatic conversion script
Id: cif_fix_values 1715 2011-07-08 13:25:40Z adriana 
;
_cod_original_sg_symbol_H-M 'C 2/c'
_cod_database_code 2103835
_cod_database_fobs_code 2103835

loop_
_symmetry_equiv_pos_as_xyz
'x, y, z'
'-x, y, -z+1/2'
'x+1/2, y+1/2, z'
'-x+1/2, y+1/2, -z+1/2'
'-x, -y, -z'
'x, -y, z-1/2'
'-x+1/2, -y+1/2, -z'
'x+1/2, -y+1/2, z-1/2'

loop_
_atom_site_label
_atom_site_fract_x
_atom_site_fract_y
_atom_site_fract_z
_atom_site_U_iso_or_equiv
_atom_site_adp_type
_atom_site_calc_flag
_atom_site_refinement_flags
_atom_site_occupancy
_atom_site_type_symbol
O1 0.14661(8) 0.5421(3) 0.01355(11) 0.0270(4) Uani d . 1 O
O2 0.08393(7) 0.5825(3) 0.12067(12) 0.0300(4) Uani d . 1 O
O3 0.34575(7) 0.5197(2) 0.43342(11) 0.0258(4) Uani d . 1 O
O4 0.27761(7) 0.5042(2) 0.53483(11) 0.0261(4) Uani d . 1 O
C1 0.14224(10) 0.5559(3) 0.11558(16) 0.0215(5) Uani d . 1 C
C2 0.21349(10) 0.5365(3) 0.22280(16) 0.0207(5) Uani d . 1 C
C3 0.21624(10) 0.5492(3) 0.32972(16) 0.0200(5) Uani d . 1 C
C4 0.28518(10) 0.5237(3) 0.44005(16) 0.0202(5) Uani d . 1 C
N1 0.44903(8) 0.4534(3) 0.64853(13) 0.0212(4) Uani d . 1 N
C5 0.42802(11) 0.3234(4) 0.72790(16) 0.0322(6) Uani d . 1 C
C6 0.46413(12) 0.6685(4) 0.69444(17) 0.0336(6) Uani d . 1 C
C7 0.51633(11) 0.3668(4) 0.64430(17) 0.0300(6) Uani d . 1 C
H1 0.1907 0.5264 0.0255 0.041 Uiso calc R 1 H
H2 0.2575 0.5146 0.2137 0.028(6) Uiso calc R 1 H
H3 0.1719 0.5761 0.3370 0.027(6) Uiso calc R 1 H
H1A 0.4110 0.4539 0.5732 0.025 Uiso calc R 1 H
H5A 0.3794 0.3561 0.7183 0.037(7) Uiso d R 1 H
H5B 0.4294 0.1804 0.7097 0.033(7) Uiso d R 1 H
H6A 0.4674 0.7589 0.6362 0.039(7) Uiso d R 1 H
H6B 0.4251 0.7159 0.7130 0.034(6) Uiso d R 1 H
H7A 0.5048 0.2418 0.5995 0.032(6) Uiso d R 1 H
H7B 0.5367 0.4625 0.6082 0.040(7) Uiso d R 1 H

loop_
_atom_site_aniso_label
_atom_site_aniso_U_11
_atom_site_aniso_U_22
_atom_site_aniso_U_33
_atom_site_aniso_U_12
_atom_site_aniso_U_13
_atom_site_aniso_U_23
O1 0.0217(7) 0.0451(10) 0.0129(7) -0.0005(6) 0.0059(5) -0.0011(6)
O2 0.0175(7) 0.0502(11) 0.0213(7) 0.0006(6) 0.0074(6) 0.0036(7)
O3 0.0161(7) 0.0440(10) 0.0159(7) -0.0002(6) 0.0054(5) 0.0022(6)
O4 0.0214(7) 0.0439(10) 0.0127(7) 0.0012(6) 0.0069(5) 0.0012(6)
C1 0.0194(9) 0.0289(12) 0.0149(9) -0.0031(8) 0.0060(7) 0.0007(8)
C2 0.0152(9) 0.0289(12) 0.0172(9) 0.0006(7) 0.0061(7) 0.0004(8)
C3 0.0152(9) 0.0274(12) 0.0161(9) 0.0011(7) 0.0053(7) -0.0001(8)
C4 0.0186(9) 0.0261(11) 0.0144(9) 0.0007(8) 0.0055(7) -0.0011(8)
N1 0.0146(8) 0.0338(11) 0.0127(8) 0.0000(7) 0.0032(6) 0.0008(7)
C5 0.0234(10) 0.0510(17) 0.0182(10) -0.0116(10) 0.0051(8) 0.0051(10)
C6 0.0358(13) 0.0331(14) 0.0226(11) 0.0065(10) 0.0036(9) 0.0018(9)
C7 0.0207(10) 0.0510(16) 0.0158(9) 0.0079(9) 0.0052(8) -0.0047(10)

loop_
_atom_type_symbol
_atom_type_description
_atom_type_scat_dispersion_real
_atom_type_scat_dispersion_imag
_atom_type_scat_source
C C 0.0033 0.0016 'International Tables Vol C Tables 4.2.6.8 and 6.1.1.4'
H H 0.0000 0.0000 'International Tables Vol C Tables 4.2.6.8 and 6.1.1.4'
N N 0.0061 0.0033 'International Tables Vol C Tables 4.2.6.8 and 6.1.1.4'
O O 0.0106 0.0060 'International Tables Vol C Tables 4.2.6.8 and 6.1.1.4'

loop_
_geom_angle_atom_site_label_1
_geom_angle_atom_site_label_2
_geom_angle_atom_site_label_3
_geom_angle_site_symmetry_1
_geom_angle_site_symmetry_3
_geom_angle
_geom_angle_publ_flag
C1 O1 H1 . . 109.5 no
O2 C1 O1 . . 121.49(17) no
O2 C1 C2 . . 122.88(17) no
O1 C1 C2 . . 115.63(16) no
C3 C2 C1 . . 121.24(17) no
C3 C2 H2 . . 119.4 no
C1 C2 H2 . . 119.4 no
C2 C3 C4 . . 123.75(17) no
C2 C3 H3 . . 118.1 no
C4 C3 H3 . . 118.1 no
O3 C4 O4 . . 124.44(17) no
O3 C4 C3 . . 119.07(17) no
O4 C4 C3 . . 116.48(17) no
C7 N1 C6 . . 109.10(16) no
C7 N1 C5 . . 109.24(17) no
C6 N1 C5 . . 109.78(17) no
C7 N1 H1A . . 109.6 no
C6 N1 H1A . . 109.6 no
C5 N1 H1A . . 109.6 no
N1 C5 C7 . 2_656 107.68(16) no
N1 C5 H5A . . 110.7 no
C7 C5 H5A 2_656 . 110.1 no
N1 C5 H5B . . 109.9 no
C7 C5 H5B 2_656 . 110.1 no
H5A C5 H5B . . 108.4 no
N1 C6 C6 . 2_656 108.24(10) no
N1 C6 H6A . . 110.2 no
C6 C6 H6A 2_656 . 110.6 no
N1 C6 H6B . . 109.9 no
C6 C6 H6B 2_656 . 109.4 no
H6A C6 H6B . . 108.4 no
N1 C7 C5 . 2_656 107.60(15) no
N1 C7 H7A . . 110.0 no
C5 C7 H7A 2_656 . 110.2 no
N1 C7 H7B . . 110.6 no
C5 C7 H7B 2_656 . 110.0 no
H7A C7 H7B . . 108.5 no

loop_
_geom_bond_atom_site_label_1
_geom_bond_atom_site_label_2
_geom_bond_site_symmetry_2
_geom_bond_distance
_geom_bond_publ_flag
O1 C1 . 1.322(2) no
O1 H1 . 0.84 no
O2 C1 . 1.213(2) no
O3 C4 . 1.256(2) no
O4 C4 . 1.267(2) no
C1 C2 . 1.498(2) no
C2 C3 . 1.321(3) no
C2 H2 . 0.95 no
C3 C4 . 1.496(2) no
C3 H3 . 0.95 no
N1 C7 . 1.487(2) no
N1 C6 . 1.488(3) no
N1 C5 . 1.495(3) no
N1 H1A . 0.93 no
C5 C7 2_656 1.543(3) no
C5 H5A . 0.96 no
C5 H5B . 0.96 no
C6 C6 2_656 1.523(4) no
C6 H6A . 0.96 no
C6 H6B . 0.96 no
C7 C5 2_656 1.543(3) no
C7 H7A . 0.96 no
C7 H7B . 0.96 no

loop_
_geom_hbond_atom_site_label_D
_geom_hbond_atom_site_label_H
_geom_hbond_atom_site_label_A
_geom_hbond_site_symmetry_A
_geom_hbond_distance_DH
_geom_hbond_distance_HA
_geom_hbond_distance_DA
_geom_hbond_angle_DHA
_geom_hbond_publ_flag
O1 H1 O4 6_565 0.84 1.71 2.551(2) 174 y
N1 H1A O3 . 0.93 1.74 2.651(2) 166 y

loop_
_geom_torsion_atom_site_label_1
_geom_torsion_atom_site_label_2
_geom_torsion_atom_site_label_3
_geom_torsion_atom_site_label_4
_geom_torsion_site_symmetry_3
_geom_torsion_site_symmetry_4
_geom_torsion
_geom_torsion_publ_flag
O2 C1 C2 C3 . . -0.5(3) no
O1 C1 C2 C3 . . 179.5(2) no
C1 C2 C3 C4 . . 177.76(19) no
C2 C3 C4 O3 . . 10.8(3) no
C2 C3 C4 O4 . . -168.1(2) no
C7 N1 C5 C7 . 2_656 72.9(2) no
C6 N1 C5 C7 . 2_656 -46.7(2) no
C7 N1 C6 C6 . 2_656 -48.6(3) no
C5 N1 C6 C6 . 2_656 71.1(3) no
C6 N1 C7 C5 . 2_656 72.6(2) no
C5 N1 C7 C5 . 2_656 -47.4(2) no
N1 C6 C6 N1 2_656 2_656 -19.7(2) no
N1 C5 C7 N1 2_656 2_656 -21.2(3) no
